data_7246291
loop_
_publ_author_name
'Sun, Jian-Da'
'Liu, Yamin'
'Zhao, Zijian'
'Yu, Shang-Bo'
'Qi, Qiao-Yan'
'Zhou, Wei'
'Wang, Hui'
'Hu, Ke'
'Zhang, Dan-Wei'
'Li, Zhan-Ting'

_publ_section_title
;
 Host--guest binding of tetracationic cyclophanes to photodynamic agents
 inhibits posttreatment phototoxicity and maintains antitumour efficacy
;
_journal_name_full 'RSC Medicinal Chemistry'
_journal_paper_doi 10.1039/D2MD00463A
_journal_year 2023
_chemical_formula_moiety 'C56 H44 N4, C5 H9 N O, 3.25(Cl), Cl0.47 O0.28, Cl0.28 O0.72, 11(O)'
_chemical_formula_sum 'C61 H77 Cl4 N5 O13'
_chemical_formula_weight 1230.07
_space_group_crystal_system triclinic
_space_group_IT_number 2
_space_group_name_Hall '-P 1'
_space_group_name_H-M_alt 'P -1'
_atom_sites_solution_hydrogens geom
_audit_creation_date 2022-08-01
_audit_creation_method
;
Olex2 1.3
(compiled Nov 21 2019 18:26:39 for OlexSys, GUI svn.r6003)
;
_audit_update_record
;
2022-08-04 deposited with the CCDC.	2023-02-06 downloaded from the CCDC.
;
_cell_angle_alpha 69.309(2)
_cell_angle_beta 85.526(2)
_cell_angle_gamma 72.745(2)
_cell_formula_units_Z 2
_cell_length_a 10.8172(5)
_cell_length_b 17.9640(7)
_cell_length_c 18.8642(8)
_cell_measurement_reflns_used 9944
_cell_measurement_temperature 173(2)
_cell_measurement_theta_max 59.31
_cell_measurement_theta_min 3.72
_cell_volume 3273.4(2)
_computing_cell_refinement 'Bruker SAINT'
_computing_data_collection 'Bruker APEX2'
_computing_data_reduction 'Bruker SAINT'
_computing_molecular_graphics 'Olex2 1.3 (Dolomanov et al., 2009)'
_computing_publication_material 'Olex2 1.3 (Dolomanov et al., 2009)'
_computing_structure_refinement 'SHELXL 2018/3 (Sheldrick, 2015)'
_computing_structure_solution 'SHELXT 2014/5 (Sheldrick, 2014)'
_diffrn_ambient_temperature 173.0
_diffrn_measured_fraction_theta_full 0.998
_diffrn_measured_fraction_theta_max 0.997
_diffrn_measurement_device_type 'Bruker APEX-II CCD'
_diffrn_measurement_method '\f and \w scans'
_diffrn_radiation_type GaK\a
_diffrn_radiation_wavelength 1.34138
_diffrn_reflns_av_R_equivalents 0.0512
_diffrn_reflns_av_unetI/netI 0.0405
_diffrn_reflns_Laue_measured_fraction_full 0.998
_diffrn_reflns_Laue_measured_fraction_max 0.997
_diffrn_reflns_limit_h_max 13
_diffrn_reflns_limit_h_min -13
_diffrn_reflns_limit_k_max 22
_diffrn_reflns_limit_k_min -22
_diffrn_reflns_limit_l_max 23
_diffrn_reflns_limit_l_min -23
_diffrn_reflns_number 57588
_diffrn_reflns_point_group_measured_fraction_full 0.998
_diffrn_reflns_point_group_measured_fraction_max 0.997
_diffrn_reflns_theta_full 53.594
_diffrn_reflns_theta_max 58.499
_diffrn_reflns_theta_min 3.752
_exptl_absorpt_coefficient_mu 1.404
_exptl_absorpt_correction_T_max 0.7516
_exptl_absorpt_correction_T_min 0.5573
_exptl_absorpt_correction_type multi-scan
_exptl_absorpt_process_details
;
SADABS-2016/2 (Bruker,2016/2) was used for absorption correction.
wR2(int) was 0.1467 before and 0.0650 after correction.
The Ratio of minimum to maximum transmission is 0.7415.
The \l/2 correction factor is Not present.
;
_exptl_crystal_colour colourless
_exptl_crystal_colour_primary colourless
_exptl_crystal_density_diffrn 1.248
_exptl_crystal_description block
_exptl_crystal_F_000 1300
_exptl_crystal_size_max 0.33
_exptl_crystal_size_mid 0.2
_exptl_crystal_size_min 0.18
_refine_diff_density_max 1.585
_refine_diff_density_min -0.706
_refine_diff_density_rms 0.118
_refine_ls_extinction_method none
_refine_ls_goodness_of_fit_ref 1.572
_refine_ls_hydrogen_treatment constr
_refine_ls_matrix_type full
_refine_ls_number_parameters 804
_refine_ls_number_reflns 14038
_refine_ls_number_restraints 79
_refine_ls_restrained_S_all 1.576
_refine_ls_R_factor_all 0.1242
_refine_ls_R_factor_gt 0.1083
_refine_ls_shift/su_max 0.005
_refine_ls_shift/su_mean 0.001
_refine_ls_structure_factor_coef Fsqd
_refine_ls_weighting_details 'w=1/[\s^2^(Fo^2^)+(0.2000P)^2^] where P=(Fo^2^+2Fc^2^)/3'
_refine_ls_weighting_scheme calc
_refine_ls_wR_factor_gt 0.3465
_refine_ls_wR_factor_ref 0.3685
_reflns_Friedel_coverage 0.000
_reflns_number_gt 11063
_reflns_number_total 14038
_reflns_threshold_expression 'I > 2\s(I)'
_cod_data_source_file d2md00463a2.cif
_cod_data_source_block platon_sq_CCDC1
_cod_database_code 7246291
_shelx_shelxl_version_number 2018/3
_shelx_space_group_comment
;
The symmetry employed for this shelxl refinement is uniquely defined
by the following loop, which should always be used as a source of
symmetry information in preference to the above space-group names.
They are only intended as comments.
;
_shelx_estimated_absorpt_t_max 0.786
_shelx_estimated_absorpt_t_min 0.654
_olex2_refinement_description
;
1. Fixed Uiso
 At 1.2 times of:
  All C(H) groups, All C(H,H) groups
 At 1.5 times of:
  All C(H,H,H) groups
2. Restrained distances
 C59-C60
 1.52 with sigma of 0.03
3. Uiso/Uaniso restraints and constraints
Uanis(Cl2) \\sim Ueq, Uanis(Cl3) \\sim Ueq, Uanis(Cl3') \\sim Ueq, Uanis(Cl4)
\\sim Ueq, Uanis(Cl5) \\sim Ueq, Uanis(O14) \\sim Ueq, Uanis(Cl6) \\sim Ueq,
Uanis(O4) \\sim Ueq: with sigma of 0.02 and sigma for terminal atoms of 0.04
Uanis(O11) \\sim Ueq: with sigma of 0.02 and sigma for terminal atoms of 0.04
Uanis(O5) \\sim Ueq: with sigma of 0.01 and sigma for terminal atoms of 0.02
Uanis(O9) \\sim Ueq, Uanis(O5') \\sim Ueq: with sigma of 0.003 and sigma for
terminal atoms of 0.006
Uanis(O9') \\sim Ueq: with sigma of 0.002 and sigma for terminal atoms of 0.004
4. Others
 Sof(Cl3')=1-FVAR(1)
 Sof(Cl3)=FVAR(1)
 Fixed Sof: Cl2(0.75) Cl4(0.5) Cl5(0.47) O14(0.28) Cl6(0.28) O4(0.72) O5(0.65)
 O5'(0.35) O9(0.5) O9'(0.5)
5.a Secondary CH2 refined with riding coordinates:
 C21(H21A,H21B), C28(H28A,H28B), C49(H49A,H49B), C56(H56A,H56B), C58(H58A,
 H58B), C59(H59A,H59B), C60(H60A,H60B)
5.b Aromatic/amide H refined with riding coordinates:
 C1(H1), C2(H2), C4(H4), C5(H5), C8(H8), C9(H9), C10(H10), C13(H13), C14(H14),
 C15(H15), C16(H16), C17(H17), C19(H19), C20(H20), C23(H23), C24(H24), C26(H26),
  C27(H27), C29(H29), C30(H30), C32(H32), C33(H33), C36(H36), C37(H37),
 C38(H38), C41(H41), C42(H42), C43(H43), C44(H44), C45(H45), C47(H47), C48(H48),
  C51(H51), C52(H52), C54(H54), C55(H55)
5.c Idealised Me refined as rotating group:
 C61(H61A,H61B,H61C)
;
_olex2_submission_special_instructions 'No special instructions were received'

loop_
_space_group_symop_operation_xyz
'x, y, z'
'-x, -y, -z'

loop_
_atom_site_label
_atom_site_type_symbol
_atom_site_fract_x
_atom_site_fract_y
_atom_site_fract_z
_atom_site_U_iso_or_equiv
_atom_site_adp_type
_atom_site_occupancy
_atom_site_site_symmetry_order
_atom_site_calc_flag
_atom_site_refinement_flags_posn
_atom_site_refinement_flags_adp
_atom_site_refinement_flags_occupancy
_atom_site_disorder_assembly
_atom_site_disorder_group
N1 N -0.0334(2) 0.82962(15) 0.17219(13) 0.0282(5) Uani 1 1 d . . . . .
N2 N 0.1950(3) 0.45045(15) 0.80952(13) 0.0301(6) Uani 1 1 d . . . . .
N3 N 0.5782(3) 0.67533(15) 0.82856(13) 0.0301(6) Uani 1 1 d . . . . .
N4 N 0.3519(3) 1.04910(15) 0.18613(14) 0.0300(6) Uani 1 1 d . . . . .
C1 C -0.1014(3) 0.86174(19) 0.22256(17) 0.0331(7) Uani 1 1 d . . . . .
H1 H -0.144732 0.919581 0.207105 0.040 Uiso 1 1 calc R U . . .
C2 C -0.1090(3) 0.81194(19) 0.29600(17) 0.0323(7) Uani 1 1 d . . . . .
H2 H -0.157977 0.835330 0.331000 0.039 Uiso 1 1 calc R U . . .
C3 C -0.0445(3) 0.72629(18) 0.31981(16) 0.0290(6) Uani 1 1 d . . . . .
C4 C 0.0209(3) 0.69491(19) 0.26617(17) 0.0333(7) Uani 1 1 d . . . . .
H4 H 0.062009 0.636946 0.279606 0.040 Uiso 1 1 calc R U . . .
C5 C 0.0270(3) 0.74778(19) 0.19252(17) 0.0329(7) Uani 1 1 d . . . . .
H5 H 0.074359 0.725928 0.156175 0.039 Uiso 1 1 calc R U . . .
C6 C -0.0518(3) 0.67416(17) 0.40055(16) 0.0275(6) Uani 1 1 d . . . . .
C7 C 0.0627(3) 0.62058(17) 0.44520(16) 0.0267(6) Uani 1 1 d . . . . .
C8 C 0.1885(3) 0.6085(2) 0.41530(17) 0.0329(7) Uani 1 1 d . . . . .
H8 H 0.199141 0.637089 0.363236 0.039 Uiso 1 1 calc R U . . .
C9 C 0.2946(3) 0.5565(2) 0.46008(19) 0.0378(7) Uani 1 1 d . . . . .
H9 H 0.377257 0.546367 0.438203 0.045 Uiso 1 1 calc R U . . .
C10 C 0.2827(3) 0.5178(2) 0.53806(18) 0.0351(7) Uani 1 1 d . . . . .
H10 H 0.357865 0.482880 0.568648 0.042 Uiso 1 1 calc R U . . .
C11 C 0.1638(3) 0.52980(18) 0.57091(16) 0.0283(6) Uani 1 1 d . . . . .
C12 C 0.0492(3) 0.57887(16) 0.52447(15) 0.0254(6) Uani 1 1 d . . . . .
C13 C -0.0765(3) 0.58522(19) 0.55469(16) 0.0296(6) Uani 1 1 d . . . . .
H13 H -0.086226 0.555000 0.606448 0.036 Uiso 1 1 calc R U . . .
C14 C -0.1830(3) 0.6346(2) 0.50944(17) 0.0326(7) Uani 1 1 d . . . . .
H14 H -0.266745 0.637579 0.529784 0.039 Uiso 1 1 calc R U . . .
C15 C -0.1709(3) 0.68150(19) 0.43282(16) 0.0309(6) Uani 1 1 d . . . . .
H15 H -0.246056 0.718559 0.403260 0.037 Uiso 1 1 calc R U . . .
C16 C 0.2533(3) 0.39732(19) 0.77444(17) 0.0343(7) Uani 1 1 d . . . . .
H16 H 0.306031 0.343514 0.802955 0.041 Uiso 1 1 calc R U . . .
C17 C 0.2378(3) 0.41965(19) 0.69684(18) 0.0331(7) Uani 1 1 d . . . . .
H17 H 0.278937 0.380950 0.672492 0.040 Uiso 1 1 calc R U . . .
C18 C 0.1621(3) 0.49872(18) 0.65437(17) 0.0295(6) Uani 1 1 d . . . . .
C19 C 0.0971(3) 0.5507(2) 0.69373(18) 0.0367(7) Uani 1 1 d . . . . .
H19 H 0.039900 0.603710 0.667087 0.044 Uiso 1 1 calc R U . . .
C20 C 0.1151(3) 0.5258(2) 0.77121(19) 0.0391(8) Uani 1 1 d . . . . .
H20 H 0.071123 0.561888 0.797575 0.047 Uiso 1 1 calc R U . . .
C21 C 0.2264(3) 0.4290(2) 0.89187(16) 0.0347(7) Uani 1 1 d . . . . .
H21A H 0.268505 0.368600 0.915091 0.042 Uiso 1 1 calc R U . . .
H21B H 0.145616 0.443430 0.918933 0.042 Uiso 1 1 calc R U . . .
C22 C 0.3159(3) 0.47664(18) 0.89918(15) 0.0293(6) Uani 1 1 d . . . . .
C23 C 0.4487(3) 0.44593(19) 0.89134(17) 0.0334(7) Uani 1 1 d . . . . .
H23 H 0.483177 0.394472 0.883285 0.040 Uiso 1 1 calc R U . . .
C24 C 0.5309(3) 0.49177(19) 0.89545(17) 0.0331(7) Uani 1 1 d . . . . .
H24 H 0.621556 0.470926 0.890537 0.040 Uiso 1 1 calc R U . . .
C25 C 0.4817(3) 0.56667(18) 0.90654(15) 0.0290(6) Uani 1 1 d . . . . .
C26 C 0.3494(3) 0.5965(2) 0.91573(18) 0.0362(7) Uani 1 1 d . . . . .
H26 H 0.315211 0.647734 0.924235 0.043 Uiso 1 1 calc R U . . .
C27 C 0.2674(3) 0.5508(2) 0.91239(19) 0.0368(7) Uani 1 1 d . . . . .
H27 H 0.177195 0.570841 0.919252 0.044 Uiso 1 1 calc R U . . .
C28 C 0.5689(3) 0.61784(19) 0.90739(16) 0.0314(6) Uani 1 1 d . . . . .
H28A H 0.533670 0.650421 0.940940 0.038 Uiso 1 1 calc R U . . .
H28B H 0.656099 0.580847 0.927331 0.038 Uiso 1 1 calc R U . . .
C29 C 0.5056(3) 0.75524(19) 0.80630(17) 0.0309(6) Uani 1 1 d . . . . .
H29 H 0.455124 0.776437 0.842169 0.037 Uiso 1 1 calc R U . . .
C30 C 0.5040(3) 0.80657(18) 0.73202(17) 0.0309(6) Uani 1 1 d . . . . .
H30 H 0.452848 0.862999 0.716923 0.037 Uiso 1 1 calc R U . . .
C31 C 0.5780(3) 0.77549(18) 0.67838(16) 0.0303(6) Uani 1 1 d . . . . .
C32 C 0.6541(3) 0.6928(2) 0.70489(18) 0.0358(7) Uani 1 1 d . . . . .
H32 H 0.707047 0.669882 0.670765 0.043 Uiso 1 1 calc R U . . .
C33 C 0.6533(3) 0.6446(2) 0.77904(17) 0.0353(7) Uani 1 1 d . . . . .
H33 H 0.706385 0.588648 0.796104 0.042 Uiso 1 1 calc R U . . .
C34 C 0.5809(3) 0.82668(18) 0.59733(16) 0.0289(6) Uani 1 1 d . . . . .
C35 C 0.4652(3) 0.87595(17) 0.55184(15) 0.0271(6) Uani 1 1 d . . . . .
C36 C 0.3387(3) 0.8821(2) 0.58144(17) 0.0342(7) Uani 1 1 d . . . . .
H36 H 0.328844 0.852528 0.633367 0.041 Uiso 1 1 calc R U . . .
C37 C 0.2312(3) 0.9301(2) 0.53573(18) 0.0379(7) Uani 1 1 d . . . . .
H37 H 0.147674 0.935745 0.556775 0.045 Uiso 1 1 calc R U . . .
C38 C 0.2433(3) 0.9711(2) 0.45804(18) 0.0348(7) Uani 1 1 d . . . . .
H38 H 0.167786 1.004062 0.427093 0.042 Uiso 1 1 calc R U . . .
C39 C 0.3632(3) 0.96409(17) 0.42612(15) 0.0277(6) Uani 1 1 d . . . . .
C40 C 0.4787(3) 0.91863(17) 0.47342(15) 0.0267(6) Uani 1 1 d . . . . .
C41 C 0.6033(3) 0.91761(19) 0.44453(16) 0.0300(6) Uani 1 1 d . . . . .
H41 H 0.611914 0.949479 0.393109 0.036 Uiso 1 1 calc R U . . .
C42 C 0.7120(3) 0.8711(2) 0.48985(18) 0.0336(7) Uani 1 1 d . . . . .
H42 H 0.795283 0.871247 0.469809 0.040 Uiso 1 1 calc R U . . .
C43 C 0.7005(3) 0.8234(2) 0.56571(17) 0.0338(7) Uani 1 1 d . . . . .
H43 H 0.776296 0.788363 0.595648 0.041 Uiso 1 1 calc R U . . .
C44 C 0.4367(3) 0.97582(19) 0.22501(17) 0.0310(6) Uani 1 1 d . . . . .
H44 H 0.489710 0.942451 0.198451 0.037 Uiso 1 1 calc R U . . .
C45 C 0.4472(3) 0.94911(19) 0.30247(17) 0.0313(6) Uani 1 1 d . . . . .
H45 H 0.508550 0.897868 0.329089 0.038 Uiso 1 1 calc R U . . .
C46 C 0.3685(3) 0.99659(18) 0.34270(16) 0.0285(6) Uani 1 1 d . . . . .
C47 C 0.2834(3) 1.07362(19) 0.29978(17) 0.0325(7) Uani 1 1 d . . . . .
H47 H 0.229862 1.108715 0.324639 0.039 Uiso 1 1 calc R U . . .
C48 C 0.2777(3) 1.09789(19) 0.22272(17) 0.0324(7) Uani 1 1 d . . . . .
H48 H 0.220336 1.150096 0.194344 0.039 Uiso 1 1 calc R U . . .
C49 C 0.3302(3) 1.0705(2) 0.10324(16) 0.0317(6) Uani 1 1 d . . . . .
H49A H 0.413185 1.052418 0.079421 0.038 Uiso 1 1 calc R U . . .
H49B H 0.293716 1.131360 0.078570 0.038 Uiso 1 1 calc R U . . .
C50 C 0.2368(3) 1.02641(19) 0.09403(15) 0.0279(6) Uani 1 1 d . . . . .
C51 C 0.2835(3) 0.9506(2) 0.08370(18) 0.0334(7) Uani 1 1 d . . . . .
H51 H 0.373474 0.929130 0.077284 0.040 Uiso 1 1 calc R U . . .
C52 C 0.1984(3) 0.9055(2) 0.08267(19) 0.0340(7) Uani 1 1 d . . . . .
H52 H 0.230908 0.853143 0.076161 0.041 Uiso 1 1 calc R U . . .
C53 C 0.0659(3) 0.93737(18) 0.09121(15) 0.0267(6) Uani 1 1 d . . . . .
C54 C 0.0202(3) 1.01485(19) 0.09871(17) 0.0318(7) Uani 1 1 d . . . . .
H54 H -0.070091 1.037722 0.102968 0.038 Uiso 1 1 calc R U . . .
C55 C 0.1043(3) 1.05935(18) 0.10009(17) 0.0324(7) Uani 1 1 d . . . . .
H55 H 0.071507 1.112424 0.105167 0.039 Uiso 1 1 calc R U . . .
C56 C -0.0239(3) 0.8863(2) 0.09302(16) 0.0310(6) Uani 1 1 d . . . . .
H56A H -0.110957 0.923807 0.073403 0.037 Uiso 1 1 calc R U . . .
H56B H 0.009118 0.852985 0.059853 0.037 Uiso 1 1 calc R U . . .
C57 C 0.7269(6) 0.2772(4) 0.4583(4) 0.0733(14) Uani 1 1 d . . . . .
C58 C 0.5810(6) 0.3179(3) 0.4578(4) 0.0807(17) Uani 1 1 d . . . . .
H58A H 0.560741 0.379197 0.440590 0.097 Uiso 1 1 calc R U . . .
H58B H 0.533885 0.302884 0.424512 0.097 Uiso 1 1 calc R U . . .
C59 C 0.5475(7) 0.2838(4) 0.5376(5) 0.115(3) Uani 1 1 d D . . . .
H59A H 0.490800 0.248069 0.542589 0.138 Uiso 1 1 calc R U . . .
H59B H 0.500787 0.329523 0.556124 0.138 Uiso 1 1 calc R U . . .
C60 C 0.6802(6) 0.2302(3) 0.5865(4) 0.0784(16) Uani 1 1 d D . . . .
H60A H 0.697874 0.256365 0.621373 0.094 Uiso 1 1 calc R U . . .
H60B H 0.679246 0.172527 0.615862 0.094 Uiso 1 1 calc R U . . .
C61 C 0.9075(6) 0.1890(4) 0.5443(4) 0.0821(16) Uani 1 1 d . . . . .
H61A H 0.923734 0.131944 0.545541 0.123 Uiso 1 1 calc R U . . .
H61B H 0.928633 0.188124 0.594267 0.123 Uiso 1 1 calc R U . . .
H61C H 0.961517 0.216741 0.506245 0.123 Uiso 1 1 calc R U . . .
N5 N 0.7739(6) 0.2333(4) 0.5253(4) 0.0980(17) Uani 1 1 d . . . . .
O1 O 0.7907(4) 0.2854(3) 0.4035(3) 0.0842(11) Uani 1 1 d . . . . .
Cl1 Cl 0.65323(8) 0.88282(6) 0.10287(5) 0.0427(3) Uani 1 1 d . . . . .
Cl2 Cl 0.86409(15) 0.26839(11) -0.01014(10) 0.0692(4) Uani 0.75 1 d . U P . .
Cl3 Cl 0.4022(17) 0.6864(11) 0.2528(9) 0.087(3) Uani 0.41(4) 1 d . U P . .
Cl3' Cl 0.3768(13) 0.7066(11) 0.2477(4) 0.102(2) Uani 0.59(4) 1 d . U P . .
Cl4 Cl 0.6033(3) 0.77451(16) 0.27905(16) 0.0773(7) Uani 0.5 1 d . U P . .
Cl5 Cl 0.9682(4) 0.0482(3) 0.3033(2) 0.0833(9) Uani 0.47 1 d . U P . .
O14 O 0.9041(18) 0.0869(13) 0.2820(11) 0.102(6) Uani 0.28 1 d . U P . .
Cl6 Cl 0.8945(4) 0.4058(3) 0.8877(3) 0.0473(9) Uani 0.28 1 d . U P . .
O4 O 0.8736(7) 0.4394(4) 0.8624(4) 0.076(2) Uani 0.72 1 d . U P . .
O2 O 0.6092(3) 0.21377(17) 0.03522(15) 0.0523(7) Uani 1 1 d . . . . .
O3 O 0.5163(3) 0.75353(15) 0.09782(16) 0.0487(6) Uani 1 1 d . . . . .
O5 O 0.7114(6) 0.0123(4) 0.2837(3) 0.0380(13) Uani 0.65 1 d . U P . .
O5' O 0.7423(11) 0.0262(8) 0.2679(7) 0.043(3) Uani 0.35 1 d . U P . .
O6 O 0.6705(3) 0.04863(19) 0.12669(17) 0.0591(8) Uani 1 1 d . . . . .
O7 O 0.7964(4) 0.4974(2) 0.7166(2) 0.0733(10) Uani 1 1 d . . . . .
O8 O 0.1584(4) 0.2537(2) 0.9622(3) 0.0858(12) Uani 1 1 d . . . . .
O9 O 0.9359(7) 0.7043(3) 0.7997(3) 0.0490(16) Uani 0.5 1 d . U P . .
O9' O 0.9234(5) 0.7156(3) 0.7617(4) 0.0405(12) Uani 0.5 1 d . U P . .
O11 O 0.0059(4) 0.1838(5) 0.3550(3) 0.144(3) Uani 1 1 d . U . . .
O12 O 0.4531(5) 0.5042(4) 0.3076(3) 0.127(2) Uani 1 1 d . . . . .
O13 O 0.7956(7) 0.7062(3) 0.9153(3) 0.136(2) Uani 1 1 d . . . . .
O10 O -0.0829(4) 0.5483(4) 0.9294(3) 0.1060(16) Uani 1 1 d . . . . .

loop_
_atom_site_aniso_label
_atom_site_aniso_U_11
_atom_site_aniso_U_22
_atom_site_aniso_U_33
_atom_site_aniso_U_23
_atom_site_aniso_U_13
_atom_site_aniso_U_12
N1 0.0303(13) 0.0305(12) 0.0224(11) -0.0074(10) 0.0015(9) -0.0089(10)
N2 0.0358(14) 0.0306(12) 0.0231(12) -0.0077(10) -0.0004(10) -0.0100(11)
N3 0.0399(14) 0.0294(12) 0.0207(11) -0.0083(10) 0.0003(10) -0.0099(11)
N4 0.0370(14) 0.0303(12) 0.0248(12) -0.0086(10) -0.0009(10) -0.0137(11)
C1 0.0341(16) 0.0298(15) 0.0303(15) -0.0081(12) -0.0001(12) -0.0044(12)
C2 0.0343(16) 0.0302(15) 0.0273(14) -0.0083(12) 0.0022(12) -0.0045(12)
C3 0.0336(15) 0.0290(14) 0.0233(13) -0.0059(11) -0.0018(11) -0.0107(12)
C4 0.0436(18) 0.0248(14) 0.0290(15) -0.0080(12) -0.0001(12) -0.0074(13)
C5 0.0390(17) 0.0327(15) 0.0247(14) -0.0111(12) 0.0009(12) -0.0055(13)
C6 0.0354(15) 0.0243(13) 0.0222(13) -0.0060(11) -0.0004(11) -0.0098(12)
C7 0.0325(15) 0.0260(13) 0.0247(13) -0.0094(11) -0.0001(11) -0.0120(12)
C8 0.0370(17) 0.0360(16) 0.0250(14) -0.0065(12) 0.0014(12) -0.0146(13)
C9 0.0296(16) 0.0446(18) 0.0360(16) -0.0100(14) 0.0024(12) -0.0112(14)
C10 0.0311(16) 0.0395(17) 0.0323(16) -0.0115(13) -0.0044(12) -0.0065(13)
C11 0.0369(16) 0.0250(13) 0.0239(13) -0.0097(11) -0.0006(11) -0.0086(12)
C12 0.0328(15) 0.0209(12) 0.0237(13) -0.0077(10) -0.0013(11) -0.0088(11)
C13 0.0365(16) 0.0332(15) 0.0202(13) -0.0090(11) 0.0046(11) -0.0130(12)
C14 0.0294(15) 0.0408(16) 0.0277(14) -0.0119(12) 0.0046(11) -0.0110(13)
C15 0.0342(16) 0.0333(15) 0.0251(14) -0.0096(12) -0.0017(11) -0.0094(13)
C16 0.0445(18) 0.0270(14) 0.0281(15) -0.0058(12) -0.0063(13) -0.0083(13)
C17 0.0387(17) 0.0285(15) 0.0308(15) -0.0120(12) -0.0044(12) -0.0042(13)
C18 0.0339(15) 0.0263(14) 0.0270(14) -0.0078(11) -0.0033(11) -0.0076(12)
C19 0.0418(18) 0.0327(15) 0.0295(15) -0.0121(13) -0.0055(13) 0.0014(13)
C20 0.0419(18) 0.0382(17) 0.0327(16) -0.0163(13) -0.0008(13) 0.0005(14)
C21 0.0427(18) 0.0409(17) 0.0213(13) -0.0081(12) 0.0037(12) -0.0170(14)
C22 0.0371(16) 0.0304(14) 0.0180(12) -0.0068(11) 0.0007(11) -0.0080(12)
C23 0.0379(17) 0.0295(14) 0.0308(15) -0.0121(12) 0.0016(12) -0.0050(13)
C24 0.0316(15) 0.0310(15) 0.0317(15) -0.0088(12) -0.0016(12) -0.0038(12)
C25 0.0353(15) 0.0298(14) 0.0179(12) -0.0060(11) -0.0012(11) -0.0059(12)
C26 0.0385(17) 0.0332(15) 0.0358(16) -0.0166(13) 0.0054(13) -0.0041(13)
C27 0.0339(17) 0.0379(16) 0.0373(16) -0.0158(13) 0.0077(13) -0.0067(13)
C28 0.0390(17) 0.0316(15) 0.0198(13) -0.0043(11) -0.0018(11) -0.0095(13)
C29 0.0376(16) 0.0316(15) 0.0266(14) -0.0143(12) 0.0030(12) -0.0096(13)
C30 0.0394(17) 0.0261(14) 0.0262(14) -0.0106(11) 0.0004(12) -0.0061(12)
C31 0.0410(17) 0.0290(14) 0.0229(13) -0.0102(11) 0.0016(12) -0.0116(13)
C32 0.0432(18) 0.0336(16) 0.0300(15) -0.0154(13) 0.0044(13) -0.0056(14)
C33 0.0415(18) 0.0302(15) 0.0291(15) -0.0119(12) 0.0016(13) -0.0009(13)
C34 0.0418(17) 0.0273(14) 0.0227(13) -0.0134(11) 0.0034(11) -0.0126(12)
C35 0.0381(16) 0.0258(13) 0.0211(13) -0.0100(11) 0.0026(11) -0.0126(12)
C36 0.0466(18) 0.0379(16) 0.0227(13) -0.0105(12) 0.0066(12) -0.0202(14)
C37 0.0390(18) 0.0480(19) 0.0291(15) -0.0146(14) 0.0075(13) -0.0162(15)
C38 0.0400(17) 0.0377(16) 0.0291(15) -0.0125(13) -0.0002(12) -0.0133(14)
C39 0.0385(16) 0.0256(13) 0.0217(13) -0.0104(11) 0.0024(11) -0.0110(12)
C40 0.0387(16) 0.0238(13) 0.0217(13) -0.0104(10) 0.0037(11) -0.0123(12)
C41 0.0405(17) 0.0324(15) 0.0209(13) -0.0105(11) 0.0049(11) -0.0152(13)
C42 0.0367(16) 0.0407(16) 0.0299(15) -0.0176(13) 0.0055(12) -0.0150(14)
C43 0.0396(17) 0.0362(16) 0.0265(14) -0.0125(12) 0.0000(12) -0.0101(13)
C44 0.0345(16) 0.0334(15) 0.0280(14) -0.0132(12) 0.0027(12) -0.0112(13)
C45 0.0394(17) 0.0293(14) 0.0261(14) -0.0103(11) -0.0006(12) -0.0098(13)
C46 0.0359(16) 0.0267(14) 0.0260(14) -0.0085(11) 0.0005(11) -0.0144(12)
C47 0.0431(17) 0.0259(14) 0.0287(14) -0.0116(11) -0.0009(12) -0.0070(13)
C48 0.0419(17) 0.0253(14) 0.0301(15) -0.0107(12) -0.0028(12) -0.0076(12)
C49 0.0392(17) 0.0353(15) 0.0215(13) -0.0076(11) 0.0011(11) -0.0148(13)
C50 0.0307(15) 0.0343(15) 0.0181(12) -0.0078(11) 0.0003(10) -0.0102(12)
C51 0.0282(15) 0.0374(16) 0.0373(16) -0.0187(13) 0.0027(12) -0.0067(13)
C52 0.0304(15) 0.0344(15) 0.0409(17) -0.0212(13) 0.0024(12) -0.0050(13)
C53 0.0305(14) 0.0285(14) 0.0182(12) -0.0056(10) -0.0008(10) -0.0070(11)
C54 0.0272(15) 0.0312(15) 0.0296(15) -0.0071(12) 0.0006(11) -0.0018(12)
C55 0.0380(17) 0.0235(13) 0.0321(15) -0.0105(11) -0.0029(12) -0.0014(12)
C56 0.0344(16) 0.0339(15) 0.0207(13) -0.0033(11) -0.0024(11) -0.0109(12)
C57 0.077(3) 0.070(3) 0.092(4) -0.040(3) 0.020(3) -0.038(3)
C58 0.079(4) 0.048(2) 0.123(5) -0.027(3) -0.025(3) -0.026(2)
C59 0.076(4) 0.083(4) 0.195(9) -0.057(5) 0.033(5) -0.036(4)
C60 0.084(4) 0.065(3) 0.099(4) -0.036(3) 0.028(3) -0.038(3)
C61 0.083(4) 0.083(4) 0.085(4) -0.024(3) -0.017(3) -0.032(3)
N5 0.093(4) 0.082(3) 0.130(5) -0.049(3) -0.012(4) -0.024(3)
O1 0.090(3) 0.079(2) 0.093(3) -0.040(2) 0.029(2) -0.032(2)
Cl1 0.0349(4) 0.0560(5) 0.0464(5) -0.0231(4) 0.0089(3) -0.0219(4)
Cl2 0.0555(8) 0.0752(10) 0.0822(11) -0.0439(8) 0.0128(7) -0.0089(7)
Cl3 0.087(5) 0.105(5) 0.108(7) -0.064(5) 0.051(5) -0.062(4)
Cl3' 0.080(3) 0.140(5) 0.070(3) 0.000(4) 0.016(2) -0.056(4)
Cl4 0.0866(18) 0.0630(13) 0.0771(16) -0.0263(12) 0.0001(13) -0.0109(12)
Cl5 0.071(2) 0.117(3) 0.0711(19) -0.0378(19) 0.0168(16) -0.039(2)
O14 0.073(10) 0.117(14) 0.117(13) -0.033(11) -0.019(9) -0.034(10)
Cl6 0.0409(19) 0.044(2) 0.060(2) -0.0251(19) -0.0013(17) -0.0080(18)
O4 0.068(4) 0.049(3) 0.096(5) -0.004(3) -0.015(3) -0.017(3)
O2 0.0623(17) 0.0526(15) 0.0468(14) -0.0272(12) 0.0057(12) -0.0125(13)
O3 0.0489(15) 0.0387(13) 0.0609(16) -0.0176(12) -0.0057(12) -0.0137(11)
O5 0.041(3) 0.045(3) 0.033(3) -0.0168(19) 0.019(2) -0.021(2)
O5' 0.043(5) 0.045(5) 0.040(5) -0.026(4) 0.014(4) -0.001(4)
O6 0.074(2) 0.0533(16) 0.0542(16) -0.0140(13) -0.0007(14) -0.0284(15)
O7 0.093(3) 0.0498(17) 0.067(2) -0.0234(15) 0.0193(18) -0.0070(17)
O8 0.066(2) 0.060(2) 0.138(4) -0.041(2) 0.021(2) -0.0249(17)
O9 0.076(4) 0.025(2) 0.031(2) -0.013(2) -0.001(3) 0.011(2)
O9' 0.032(2) 0.026(2) 0.061(3) -0.017(2) 0.005(2) -0.0011(17)
O11 0.062(3) 0.243(7) 0.155(5) -0.148(5) 0.002(3) 0.013(3)
O12 0.088(3) 0.179(5) 0.077(3) -0.014(3) 0.010(2) -0.023(3)
O13 0.200(6) 0.102(3) 0.084(3) 0.008(3) -0.044(4) -0.050(4)
O10 0.076(3) 0.177(5) 0.122(3) -0.105(4) 0.060(3) -0.068(3)

loop_
_atom_type_symbol
_atom_type_description
_atom_type_scat_dispersion_real
_atom_type_scat_dispersion_imag
_atom_type_scat_source
C C 0.0148 0.0070 'International Tables Vol C Tables 4.2.6.8 and 6.1.1.4'
H H 0.0000 0.0000 'International Tables Vol C Tables 4.2.6.8 and 6.1.1.4'
Cl Cl 0.3294 0.5404 'International Tables Vol C Tables 4.2.6.8 and 6.1.1.4'
N N 0.0253 0.0136 'International Tables Vol C Tables 4.2.6.8 and 6.1.1.4'
O O 0.0412 0.0250 'International Tables Vol C Tables 4.2.6.8 and 6.1.1.4'

loop_
_geom_angle_atom_site_label_1
_geom_angle_atom_site_label_2
_geom_angle_atom_site_label_3
_geom_angle
_geom_angle_site_symmetry_1
_geom_angle_site_symmetry_3
_geom_angle_publ_flag
C1 N1 C5 120.7(2) . . ?
C1 N1 C56 119.2(2) . . ?
C5 N1 C56 120.1(3) . . ?
C16 N2 C20 121.1(3) . . ?
C16 N2 C21 119.7(3) . . ?
C20 N2 C21 119.1(3) . . ?
C29 N3 C28 120.1(3) . . ?
C29 N3 C33 120.6(3) . . ?
C33 N3 C28 119.1(3) . . ?
C44 N4 C49 118.8(3) . . ?
C48 N4 C44 120.5(3) . . ?
C48 N4 C49 120.2(3) . . ?
N1 C1 H1 119.7 . . ?
N1 C1 C2 120.7(3) . . ?
C2 C1 H1 119.7 . . ?
C1 C2 H2 119.9 . . ?
C1 C2 C3 120.3(3) . . ?
C3 C2 H2 119.9 . . ?
C2 C3 C6 119.0(3) . . ?
C4 C3 C2 117.6(3) . . ?
C4 C3 C6 123.4(3) . . ?
C3 C4 H4 119.9 . . ?
C3 C4 C5 120.2(3) . . ?
C5 C4 H4 119.9 . . ?
N1 C5 C4 120.6(3) . . ?
N1 C5 H5 119.7 . . ?
C4 C5 H5 119.7 . . ?
C7 C6 C3 121.4(3) . . ?
C15 C6 C3 118.4(3) . . ?
C15 C6 C7 120.1(3) . . ?
C6 C7 C12 118.2(3) . . ?
C8 C7 C6 123.2(3) . . ?
C8 C7 C12 118.6(3) . . ?
C7 C8 H8 119.5 . . ?
C9 C8 C7 121.1(3) . . ?
C9 C8 H8 119.5 . . ?
C8 C9 H9 119.7 . . ?
C8 C9 C10 120.6(3) . . ?
C10 C9 H9 119.7 . . ?
C9 C10 H10 119.5 . . ?
C11 C10 C9 120.9(3) . . ?
C11 C10 H10 119.5 . . ?
C10 C11 C12 119.8(3) . . ?
C10 C11 C18 117.3(3) . . ?
C12 C11 C18 122.5(3) . . ?
C11 C12 C7 118.8(3) . . ?
C13 C12 C7 119.6(3) . . ?
C13 C12 C11 121.6(3) . . ?
C12 C13 H13 120.0 . . ?
C14 C13 C12 120.0(3) . . ?
C14 C13 H13 120.0 . . ?
C13 C14 H14 119.5 . . ?
C13 C14 C15 121.0(3) . . ?
C15 C14 H14 119.5 . . ?
C6 C15 C14 120.7(3) . . ?
C6 C15 H15 119.6 . . ?
C14 C15 H15 119.6 . . ?
N2 C16 H16 119.7 . . ?
N2 C16 C17 120.7(3) . . ?
C17 C16 H16 119.7 . . ?
C16 C17 H17 119.9 . . ?
C16 C17 C18 120.1(3) . . ?
C18 C17 H17 119.9 . . ?
C17 C18 C11 121.2(3) . . ?
C19 C18 C11 121.0(3) . . ?
C19 C18 C17 117.3(3) . . ?
C18 C19 H19 119.8 . . ?
C20 C19 C18 120.4(3) . . ?
C20 C19 H19 119.8 . . ?
N2 C20 C19 120.2(3) . . ?
N2 C20 H20 119.9 . . ?
C19 C20 H20 119.9 . . ?
N2 C21 H21A 109.8 . . ?
N2 C21 H21B 109.8 . . ?
N2 C21 C22 109.6(2) . . ?
H21A C21 H21B 108.2 . . ?
C22 C21 H21A 109.8 . . ?
C22 C21 H21B 109.8 . . ?
C23 C22 C21 119.5(3) . . ?
C27 C22 C21 120.8(3) . . ?
C27 C22 C23 119.7(3) . . ?
C22 C23 H23 120.3 . . ?
C22 C23 C24 119.3(3) . . ?
C24 C23 H23 120.3 . . ?
C23 C24 H24 119.7 . . ?
C25 C24 C23 120.7(3) . . ?
C25 C24 H24 119.7 . . ?
C24 C25 C26 119.9(3) . . ?
C24 C25 C28 120.8(3) . . ?
C26 C25 C28 119.3(3) . . ?
C25 C26 H26 120.2 . . ?
C25 C26 C27 119.6(3) . . ?
C27 C26 H26 120.2 . . ?
C22 C27 C26 120.7(3) . . ?
C22 C27 H27 119.7 . . ?
C26 C27 H27 119.7 . . ?
N3 C28 C25 109.5(2) . . ?
N3 C28 H28A 109.8 . . ?
N3 C28 H28B 109.8 . . ?
C25 C28 H28A 109.8 . . ?
C25 C28 H28B 109.8 . . ?
H28A C28 H28B 108.2 . . ?
N3 C29 H29 119.7 . . ?
N3 C29 C30 120.6(3) . . ?
C30 C29 H29 119.7 . . ?
C29 C30 H30 120.0 . . ?
C29 C30 C31 120.1(3) . . ?
C31 C30 H30 120.0 . . ?
C30 C31 C34 123.3(3) . . ?
C32 C31 C30 117.0(3) . . ?
C32 C31 C34 119.7(3) . . ?
C31 C32 H32 119.6 . . ?
C33 C32 C31 120.8(3) . . ?
C33 C32 H32 119.6 . . ?
N3 C33 C32 120.9(3) . . ?
N3 C33 H33 119.6 . . ?
C32 C33 H33 119.6 . . ?
C35 C34 C31 122.5(3) . . ?
C43 C34 C31 117.2(3) . . ?
C43 C34 C35 120.3(3) . . ?
C36 C35 C34 122.8(3) . . ?
C40 C35 C34 118.0(3) . . ?
C40 C35 C36 119.2(3) . . ?
C35 C36 H36 119.7 . . ?
C37 C36 C35 120.6(3) . . ?
C37 C36 H36 119.7 . . ?
C36 C37 H37 119.7 . . ?
C36 C37 C38 120.6(3) . . ?
C38 C37 H37 119.7 . . ?
C37 C38 H38 119.6 . . ?
C39 C38 C37 120.9(3) . . ?
C39 C38 H38 119.6 . . ?
C38 C39 C40 120.0(3) . . ?
C38 C39 C46 118.0(3) . . ?
C40 C39 C46 121.7(3) . . ?
C35 C40 C39 118.5(3) . . ?
C41 C40 C35 119.7(3) . . ?
C41 C40 C39 121.8(3) . . ?
C40 C41 H41 119.6 . . ?
C42 C41 C40 120.7(3) . . ?
C42 C41 H41 119.6 . . ?
C41 C42 H42 119.9 . . ?
C41 C42 C43 120.2(3) . . ?
C43 C42 H42 119.9 . . ?
C34 C43 C42 120.9(3) . . ?
C34 C43 H43 119.6 . . ?
C42 C43 H43 119.6 . . ?
N4 C44 H44 119.7 . . ?
N4 C44 C45 120.6(3) . . ?
C45 C44 H44 119.7 . . ?
C44 C45 H45 119.7 . . ?
C44 C45 C46 120.6(3) . . ?
C46 C45 H45 119.7 . . ?
C45 C46 C39 121.8(3) . . ?
C45 C46 C47 117.0(3) . . ?
C47 C46 C39 120.9(3) . . ?
C46 C47 H47 119.9 . . ?
C48 C47 C46 120.2(3) . . ?
C48 C47 H47 119.9 . . ?
N4 C48 C47 121.1(3) . . ?
N4 C48 H48 119.5 . . ?
C47 C48 H48 119.5 . . ?
N4 C49 H49A 110.2 . . ?
N4 C49 H49B 110.2 . . ?
N4 C49 C50 107.7(2) . . ?
H49A C49 H49B 108.5 . . ?
C50 C49 H49A 110.2 . . ?
C50 C49 H49B 110.2 . . ?
C51 C50 C49 119.8(3) . . ?
C51 C50 C55 119.7(3) . . ?
C55 C50 C49 120.3(3) . . ?
C50 C51 H51 120.0 . . ?
C50 C51 C52 120.1(3) . . ?
C52 C51 H51 120.0 . . ?
C51 C52 H52 119.9 . . ?
C53 C52 C51 120.1(3) . . ?
C53 C52 H52 119.9 . . ?
C52 C53 C56 119.4(3) . . ?
C54 C53 C52 119.0(3) . . ?
C54 C53 C56 121.6(3) . . ?
C53 C54 H54 119.5 . . ?
C55 C54 C53 120.9(3) . . ?
C55 C54 H54 119.5 . . ?
C50 C55 H55 120.0 . . ?
C54 C55 C50 120.0(3) . . ?
C54 C55 H55 120.0 . . ?
N1 C56 C53 110.6(2) . . ?
N1 C56 H56A 109.5 . . ?
N1 C56 H56B 109.5 . . ?
C53 C56 H56A 109.5 . . ?
C53 C56 H56B 109.5 . . ?
H56A C56 H56B 108.1 . . ?
N5 C57 C58 112.2(6) . . ?
O1 C57 C58 124.7(7) . . ?
O1 C57 N5 123.1(7) . . ?
C57 C58 H58A 111.1 . . ?
C57 C58 H58B 111.1 . . ?
H58A C58 H58B 109.0 . . ?
C59 C58 C57 103.5(5) . . ?
C59 C58 H58A 111.1 . . ?
C59 C58 H58B 111.1 . . ?
C58 C59 H59A 110.1 . . ?
C58 C59 H59B 110.1 . . ?
C58 C59 C60 108.0(5) . . ?
H59A C59 H59B 108.4 . . ?
C60 C59 H59A 110.1 . . ?
C60 C59 H59B 110.1 . . ?
C59 C60 H60A 111.7 . . ?
C59 C60 H60B 111.7 . . ?
H60A C60 H60B 109.5 . . ?
N5 C60 C59 100.3(5) . . ?
N5 C60 H60A 111.7 . . ?
N5 C60 H60B 111.7 . . ?
H61A C61 H61B 109.5 . . ?
H61A C61 H61C 109.5 . . ?
H61B C61 H61C 109.5 . . ?
N5 C61 H61A 109.5 . . ?
N5 C61 H61B 109.5 . . ?
N5 C61 H61C 109.5 . . ?
C57 N5 C60 115.7(6) . . ?
C57 N5 C61 125.4(7) . . ?
C61 N5 C60 119.0(6) . . ?

loop_
_geom_bond_atom_site_label_1
_geom_bond_atom_site_label_2
_geom_bond_distance
_geom_bond_site_symmetry_2
_geom_bond_publ_flag
N1 C1 1.343(4) . ?
N1 C5 1.344(4) . ?
N1 C56 1.497(3) . ?
N2 C16 1.331(4) . ?
N2 C20 1.346(4) . ?
N2 C21 1.503(4) . ?
N3 C28 1.497(3) . ?
N3 C29 1.345(4) . ?
N3 C33 1.348(4) . ?
N4 C44 1.349(4) . ?
N4 C48 1.347(4) . ?
N4 C49 1.492(4) . ?
C1 H1 0.9500 . ?
C1 C2 1.370(4) . ?
C2 H2 0.9500 . ?
C2 C3 1.407(4) . ?
C3 C4 1.378(5) . ?
C3 C6 1.490(4) . ?
C4 H4 0.9500 . ?
C4 C5 1.388(4) . ?
C5 H5 0.9500 . ?
C6 C7 1.432(4) . ?
C6 C15 1.372(4) . ?
C7 C8 1.418(4) . ?
C7 C12 1.435(4) . ?
C8 H8 0.9500 . ?
C8 C9 1.364(5) . ?
C9 H9 0.9500 . ?
C9 C10 1.402(4) . ?
C10 H10 0.9500 . ?
C10 C11 1.375(5) . ?
C11 C12 1.434(4) . ?
C11 C18 1.473(4) . ?
C12 C13 1.421(4) . ?
C13 H13 0.9500 . ?
C13 C14 1.362(4) . ?
C14 H14 0.9500 . ?
C14 C15 1.411(4) . ?
C15 H15 0.9500 . ?
C16 H16 0.9500 . ?
C16 C17 1.384(4) . ?
C17 H17 0.9500 . ?
C17 C18 1.392(4) . ?
C18 C19 1.392(5) . ?
C19 H19 0.9500 . ?
C19 C20 1.380(4) . ?
C20 H20 0.9500 . ?
C21 H21A 0.9900 . ?
C21 H21B 0.9900 . ?
C21 C22 1.511(4) . ?
C22 C23 1.395(5) . ?
C22 C27 1.383(5) . ?
C23 H23 0.9500 . ?
C23 C24 1.402(5) . ?
C24 H24 0.9500 . ?
C24 C25 1.376(4) . ?
C25 C26 1.392(5) . ?
C25 C28 1.504(4) . ?
C26 H26 0.9500 . ?
C26 C27 1.394(5) . ?
C27 H27 0.9500 . ?
C28 H28A 0.9900 . ?
C28 H28B 0.9900 . ?
C29 H29 0.9500 . ?
C29 C30 1.377(4) . ?
C30 H30 0.9500 . ?
C30 C31 1.409(4) . ?
C31 C32 1.395(4) . ?
C31 C34 1.483(4) . ?
C32 H32 0.9500 . ?
C32 C33 1.361(4) . ?
C33 H33 0.9500 . ?
C34 C35 1.435(4) . ?
C34 C43 1.375(5) . ?
C35 C36 1.425(4) . ?
C35 C40 1.424(4) . ?
C36 H36 0.9500 . ?
C36 C37 1.369(5) . ?
C37 H37 0.9500 . ?
C37 C38 1.404(4) . ?
C38 H38 0.9500 . ?
C38 C39 1.377(5) . ?
C39 C40 1.441(4) . ?
C39 C46 1.475(4) . ?
C40 C41 1.411(4) . ?
C41 H41 0.9500 . ?
C41 C42 1.372(5) . ?
C42 H42 0.9500 . ?
C42 C43 1.402(4) . ?
C43 H43 0.9500 . ?
C44 H44 0.9500 . ?
C44 C45 1.370(4) . ?
C45 H45 0.9500 . ?
C45 C46 1.398(5) . ?
C46 C47 1.409(4) . ?
C47 H47 0.9500 . ?
C47 C48 1.363(4) . ?
C48 H48 0.9500 . ?
C49 H49A 0.9900 . ?
C49 H49B 0.9900 . ?
C49 C50 1.510(4) . ?
C50 C51 1.382(4) . ?
C50 C55 1.392(4) . ?
C51 H51 0.9500 . ?
C51 C52 1.400(5) . ?
C52 H52 0.9500 . ?
C52 C53 1.396(4) . ?
C53 C54 1.386(4) . ?
C53 C56 1.513(4) . ?
C54 H54 0.9500 . ?
C54 C55 1.385(5) . ?
C55 H55 0.9500 . ?
C56 H56A 0.9900 . ?
C56 H56B 0.9900 . ?
C57 C58 1.529(9) . ?
C57 N5 1.280(9) . ?
C57 O1 1.187(7) . ?
C58 H58A 0.9900 . ?
C58 H58B 0.9900 . ?
C58 C59 1.472(10) . ?
C59 H59A 0.9900 . ?
C59 H59B 0.9900 . ?
C59 C60 1.612(10) . ?
C60 H60A 0.9900 . ?
C60 H60B 0.9900 . ?
C60 N5 1.473(9) . ?
C61 H61A 0.9800 . ?
C61 H61B 0.9800 . ?
C61 H61C 0.9800 . ?
C61 N5 1.430(8) . ?
Cl5 O14 0.828(18) . ?
Cl6 O4 0.614(5) . ?
O9 O9' 0.685(6) . ?

loop_
_geom_torsion_atom_site_label_1
_geom_torsion_atom_site_label_2
_geom_torsion_atom_site_label_3
_geom_torsion_atom_site_label_4
_geom_torsion
_geom_torsion_site_symmetry_1
_geom_torsion_site_symmetry_2
_geom_torsion_site_symmetry_3
_geom_torsion_site_symmetry_4
_geom_torsion_publ_flag
N1 C1 C2 C3 0.5(5) . . . . ?
N2 C16 C17 C18 0.8(5) . . . . ?
N2 C21 C22 C23 -83.1(3) . . . . ?
N2 C21 C22 C27 95.9(3) . . . . ?
N3 C29 C30 C31 0.4(5) . . . . ?
N4 C44 C45 C46 1.2(5) . . . . ?
N4 C49 C50 C51 -95.8(3) . . . . ?
N4 C49 C50 C55 80.7(3) . . . . ?
C1 N1 C5 C4 -0.4(5) . . . . ?
C1 N1 C56 C53 73.5(3) . . . . ?
C1 C2 C3 C4 -2.5(5) . . . . ?
C1 C2 C3 C6 178.4(3) . . . . ?
C2 C3 C4 C5 3.1(5) . . . . ?
C2 C3 C6 C7 -128.1(3) . . . . ?
C2 C3 C6 C15 48.7(4) . . . . ?
C3 C4 C5 N1 -1.7(5) . . . . ?
C3 C6 C7 C8 -4.7(4) . . . . ?
C3 C6 C7 C12 173.6(2) . . . . ?
C3 C6 C15 C14 -178.9(3) . . . . ?
C4 C3 C6 C7 52.9(4) . . . . ?
C4 C3 C6 C15 -130.3(3) . . . . ?
C5 N1 C1 C2 1.0(5) . . . . ?
C5 N1 C56 C53 -105.6(3) . . . . ?
C6 C3 C4 C5 -177.9(3) . . . . ?
C6 C7 C8 C9 -179.7(3) . . . . ?
C6 C7 C12 C11 -175.6(3) . . . . ?
C6 C7 C12 C13 6.1(4) . . . . ?
C7 C6 C15 C14 -2.1(5) . . . . ?
C7 C8 C9 C10 -4.3(5) . . . . ?
C7 C12 C13 C14 -3.9(4) . . . . ?
C8 C7 C12 C11 2.9(4) . . . . ?
C8 C7 C12 C13 -175.5(3) . . . . ?
C8 C9 C10 C11 1.6(5) . . . . ?
C9 C10 C11 C12 3.3(5) . . . . ?
C9 C10 C11 C18 -169.9(3) . . . . ?
C10 C11 C12 C7 -5.5(4) . . . . ?
C10 C11 C12 C13 172.9(3) . . . . ?
C10 C11 C18 C17 -45.8(4) . . . . ?
C10 C11 C18 C19 126.4(3) . . . . ?
C11 C12 C13 C14 177.8(3) . . . . ?
C11 C18 C19 C20 -168.2(3) . . . . ?
C12 C7 C8 C9 2.0(5) . . . . ?
C12 C11 C18 C17 141.1(3) . . . . ?
C12 C11 C18 C19 -46.7(4) . . . . ?
C12 C13 C14 C15 -1.4(5) . . . . ?
C13 C14 C15 C6 4.5(5) . . . . ?
C15 C6 C7 C8 178.5(3) . . . . ?
C15 C6 C7 C12 -3.1(4) . . . . ?
C16 N2 C20 C19 -3.0(5) . . . . ?
C16 N2 C21 C22 102.9(3) . . . . ?
C16 C17 C18 C11 168.1(3) . . . . ?
C16 C17 C18 C19 -4.3(5) . . . . ?
C17 C18 C19 C20 4.2(5) . . . . ?
C18 C11 C12 C7 167.4(3) . . . . ?
C18 C11 C12 C13 -14.2(4) . . . . ?
C18 C19 C20 N2 -0.7(6) . . . . ?
C20 N2 C16 C17 2.9(5) . . . . ?
C20 N2 C21 C22 -72.4(4) . . . . ?
C21 N2 C16 C17 -172.3(3) . . . . ?
C21 N2 C20 C19 172.2(3) . . . . ?
C21 C22 C23 C24 177.7(3) . . . . ?
C21 C22 C27 C26 -177.1(3) . . . . ?
C22 C23 C24 C25 -0.5(4) . . . . ?
C23 C22 C27 C26 1.9(5) . . . . ?
C23 C24 C25 C26 1.6(4) . . . . ?
C23 C24 C25 C28 -177.2(3) . . . . ?
C24 C25 C26 C27 -1.0(4) . . . . ?
C24 C25 C28 N3 89.4(3) . . . . ?
C25 C26 C27 C22 -0.7(5) . . . . ?
C26 C25 C28 N3 -89.4(3) . . . . ?
C27 C22 C23 C24 -1.3(4) . . . . ?
C28 N3 C29 C30 -173.7(3) . . . . ?
C28 N3 C33 C32 173.2(3) . . . . ?
C28 C25 C26 C27 177.8(3) . . . . ?
C29 N3 C28 C25 99.1(3) . . . . ?
C29 N3 C33 C32 -2.3(5) . . . . ?
C29 C30 C31 C32 -2.0(5) . . . . ?
C29 C30 C31 C34 179.7(3) . . . . ?
C30 C31 C32 C33 1.5(5) . . . . ?
C30 C31 C34 C35 -50.4(4) . . . . ?
C30 C31 C34 C43 131.6(3) . . . . ?
C31 C32 C33 N3 0.6(5) . . . . ?
C31 C34 C35 C36 2.4(4) . . . . ?
C31 C34 C35 C40 -176.1(3) . . . . ?
C31 C34 C43 C42 -178.7(3) . . . . ?
C32 C31 C34 C35 131.4(3) . . . . ?
C32 C31 C34 C43 -46.6(4) . . . . ?
C33 N3 C28 C25 -76.5(4) . . . . ?
C33 N3 C29 C30 1.8(5) . . . . ?
C34 C31 C32 C33 179.9(3) . . . . ?
C34 C35 C36 C37 179.8(3) . . . . ?
C34 C35 C40 C39 176.2(3) . . . . ?
C34 C35 C40 C41 -5.8(4) . . . . ?
C35 C34 C43 C42 3.2(5) . . . . ?
C35 C36 C37 C38 3.1(5) . . . . ?
C35 C40 C41 C42 4.7(4) . . . . ?
C36 C35 C40 C39 -2.3(4) . . . . ?
C36 C35 C40 C41 175.8(3) . . . . ?
C36 C37 C38 C39 -0.1(5) . . . . ?
C37 C38 C39 C40 -4.0(5) . . . . ?
C37 C38 C39 C46 169.8(3) . . . . ?
C38 C39 C40 C35 5.2(4) . . . . ?
C38 C39 C40 C41 -172.9(3) . . . . ?
C38 C39 C46 C45 -130.1(3) . . . . ?
C38 C39 C46 C47 42.9(4) . . . . ?
C39 C40 C41 C42 -177.3(3) . . . . ?
C39 C46 C47 C48 -171.5(3) . . . . ?
C40 C35 C36 C37 -1.8(5) . . . . ?
C40 C39 C46 C45 43.5(4) . . . . ?
C40 C39 C46 C47 -143.5(3) . . . . ?
C40 C41 C42 C43 0.4(5) . . . . ?
C41 C42 C43 C34 -4.5(5) . . . . ?
C43 C34 C35 C36 -179.7(3) . . . . ?
C43 C34 C35 C40 1.8(4) . . . . ?
C44 N4 C48 C47 -2.0(5) . . . . ?
C44 N4 C49 C50 80.9(3) . . . . ?
C44 C45 C46 C39 170.6(3) . . . . ?
C44 C45 C46 C47 -2.6(4) . . . . ?
C45 C46 C47 C48 1.9(5) . . . . ?
C46 C39 C40 C35 -168.4(3) . . . . ?
C46 C39 C40 C41 13.6(4) . . . . ?
C46 C47 C48 N4 0.4(5) . . . . ?
C48 N4 C44 C45 1.2(5) . . . . ?
C48 N4 C49 C50 -91.9(3) . . . . ?
C49 N4 C44 C45 -171.6(3) . . . . ?
C49 N4 C48 C47 170.7(3) . . . . ?
C49 C50 C51 C52 173.6(3) . . . . ?
C49 C50 C55 C54 -173.9(3) . . . . ?
C50 C51 C52 C53 0.7(5) . . . . ?
C51 C50 C55 C54 2.5(4) . . . . ?
C51 C52 C53 C54 1.6(4) . . . . ?
C51 C52 C53 C56 -177.6(3) . . . . ?
C52 C53 C54 C55 -1.9(4) . . . . ?
C52 C53 C56 N1 87.8(3) . . . . ?
C53 C54 C55 C50 -0.1(4) . . . . ?
C54 C53 C56 N1 -91.4(3) . . . . ?
C55 C50 C51 C52 -2.8(4) . . . . ?
C56 N1 C1 C2 -178.1(3) . . . . ?
C56 N1 C5 C4 178.7(3) . . . . ?
C56 C53 C54 C55 177.3(3) . . . . ?
C57 C58 C59 C60 6.4(6) . . . . ?
C58 C57 N5 C60 0.6(7) . . . . ?
C58 C57 N5 C61 -178.6(5) . . . . ?
C58 C59 C60 N5 -6.1(6) . . . . ?
C59 C60 N5 C57 3.3(7) . . . . ?
C59 C60 N5 C61 -177.4(5) . . . . ?
N5 C57 C58 C59 -4.7(7) . . . . ?
O1 C57 C58 C59 176.0(6) . . . . ?
O1 C57 N5 C60 180.0(5) . . . . ?
O1 C57 N5 C61 0.8(10) . . . . ?
